data_7014328
loop_
_publ_author_name
'Milanov, Andrian P.'
'Seidel, R\"udiger W'
'Barreca, Davide'
'Gasparotto, Alberto'
'Winter, Manuela'
'Feydt, J\"urgen'
'Irsen, Stephan'
'Becker, Hans-Werner'
'Devi, Anjana'

_publ_section_title
;
 Malonate complexes of dysprosium: synthesis, characterization and
 application for LI-MOCVD of dysprosium containing thin films.
;
_journal_issue 1
_journal_name_full 'Dalton transactions (Cambridge, England : 2003)'
_journal_page_first 62
_journal_page_last 78
_journal_paper_doi 10.1039/c0dt00455c
_journal_volume 40
_journal_year 2011
_chemical_formula_sum 'C42 H66 Dy2 O24'
_chemical_formula_weight 1279.95
_chemical_name_systematic
;
?
;
_space_group_IT_number 2
_symmetry_cell_setting triclinic
_symmetry_space_group_name_Hall '-P 1'
_symmetry_space_group_name_H-M 'P -1'
_atom_sites_solution_hydrogens geom
_atom_sites_solution_primary direct
_atom_sites_solution_secondary difmap
_audit_creation_method SHELXL-97
_cell_angle_alpha 86.873(2)
_cell_angle_beta 86.606(2)
_cell_angle_gamma 81.801(2)
_cell_formula_units_Z 2
_cell_length_a 13.6306(3)
_cell_length_b 13.6562(2)
_cell_length_c 14.2430(3)
_cell_measurement_reflns_used 13341
_cell_measurement_temperature 113(2)
_cell_measurement_theta_max 27.498
_cell_measurement_theta_min 2.674
_cell_volume 2616.67(9)
_computing_cell_refinement 'CrysAlis RED 171_33_34d, Oxford Diffraction'
_computing_data_collection 'CrysAlis CCD 171_33_34d, Oxford Diffraction'
_computing_data_reduction 'CrysAlis RED 171_33_34d, Oxford Diffraction'
_computing_molecular_graphics SHELXL-97
_computing_publication_material SHELXL-97
_computing_structure_refinement 'SHELXL-97 (Sheldrick, 1997)'
_computing_structure_solution 'SHELXS-97 (Sheldrick, 1990)'
_diffrn_ambient_temperature 113(2)
_diffrn_measured_fraction_theta_full 0.993
_diffrn_measured_fraction_theta_max 0.993
_diffrn_measurement_device_type 'Sapphire2-CCD, Oxford Diffraction'
_diffrn_measurement_method '887 images at 1.0 deg. in \w and 17 sec.'
_diffrn_radiation_monochromator graphite
_diffrn_radiation_source 'Enhance (Mo) X-ray Source'
_diffrn_radiation_type MoK\a
_diffrn_radiation_wavelength 0.71073
_diffrn_reflns_av_R_equivalents 0.0439
_diffrn_reflns_av_sigmaI/netI 0.0621
_diffrn_reflns_limit_h_max 16
_diffrn_reflns_limit_h_min -16
_diffrn_reflns_limit_k_max 16
_diffrn_reflns_limit_k_min -16
_diffrn_reflns_limit_l_max 16
_diffrn_reflns_limit_l_min -16
_diffrn_reflns_number 28755
_diffrn_reflns_theta_full 25.00
_diffrn_reflns_theta_max 25.00
_diffrn_reflns_theta_min 3.18
_exptl_absorpt_coefficient_mu 2.912
_exptl_absorpt_correction_T_max 0.555
_exptl_absorpt_correction_T_min 0.420
_exptl_absorpt_correction_type empirical
_exptl_absorpt_process_details abspack
_exptl_crystal_colour colourless
_exptl_crystal_density_diffrn 1.625
_exptl_crystal_density_method 'not measured'
_exptl_crystal_description prism
_exptl_crystal_F_000 1284
_exptl_crystal_size_max 0.30
_exptl_crystal_size_mid 0.25
_exptl_crystal_size_min 0.20
_refine_diff_density_max 3.188
_refine_diff_density_min -1.178
_refine_diff_density_rms 0.137
_refine_ls_extinction_method none
_refine_ls_goodness_of_fit_ref 1.044
_refine_ls_hydrogen_treatment constr
_refine_ls_matrix_type full
_refine_ls_number_parameters 613
_refine_ls_number_reflns 9156
_refine_ls_number_restraints 12
_refine_ls_restrained_S_all 1.046
_refine_ls_R_factor_all 0.0677
_refine_ls_R_factor_gt 0.0321
_refine_ls_shift/su_max 0.001
_refine_ls_shift/su_mean 0.000
_refine_ls_structure_factor_coef Fsqd
_refine_ls_weighting_details 'calc w=1/[\s^2^(Fo^2^)+(0.0254P)^2^+1.2139P] where P=(Fo^2^+2Fc^2^)/3'
_refine_ls_weighting_scheme calc
_refine_ls_wR_factor_gt 0.0588
_refine_ls_wR_factor_ref 0.0679
_reflns_number_gt 6237
_reflns_number_total 9156
_reflns_threshold_expression >2sigma(I)
_cod_data_source_file C0DT00455C.TXT
_cod_data_source_block cvd267
_cod_original_sg_symbol_H-M P-1
_cod_database_code 7014328

loop_
_symmetry_equiv_pos_as_xyz
'x, y, z'
'-x, -y, -z'

loop_
_atom_site_label
_atom_site_type_symbol
_atom_site_fract_x
_atom_site_fract_y
_atom_site_fract_z
_atom_site_U_iso_or_equiv
_atom_site_adp_type
_atom_site_occupancy
_atom_site_symmetry_multiplicity
_atom_site_calc_flag
_atom_site_refinement_flags
_atom_site_disorder_assembly
_atom_site_disorder_group
Dy1 Dy 0.019074(18) 0.391049(17) 0.095506(18) 0.01490(8) Uani 1 1 d . . .
Dy2 Dy 0.476029(18) 0.106632(17) -0.409260(18) 0.01412(8) Uani 1 1 d . . .
C110 C 0.0714(4) 0.1885(3) -0.1156(4) 0.0130(11) Uani 1 1 d U . .
H11A H 0.1439 0.1794 -0.1302 0.017 Uiso 1 1 calc R . .
H11B H 0.0381 0.1867 -0.1753 0.017 Uiso 1 1 calc R . .
O3 O -0.0414(2) 0.0965(2) 0.2150(3) 0.0196(9) Uani 1 1 d . . .
O16 O 0.1433(2) 0.1658(3) -0.3531(3) 0.0215(9) Uani 1 1 d . . .
O15 O 0.3354(2) -0.0652(2) -0.1713(3) 0.0204(9) Uani 1 1 d . . .
O4 O -0.2726(2) 0.2971(2) 0.0427(3) 0.0211(9) Uani 1 1 d . . .
O13 O 0.3063(3) 0.1475(2) -0.3950(3) 0.0193(9) Uani 1 1 d . . .
O12 O -0.1558(3) 0.5377(2) 0.3405(3) 0.0247(9) Uani 1 1 d . . .
O11 O 0.0419(3) 0.2830(2) -0.0761(2) 0.0174(8) Uani 1 1 d . . .
O17 O 0.4696(2) 0.2602(2) -0.3558(3) 0.0187(8) Uani 1 1 d . . .
O20 O 0.4968(3) 0.4125(3) -0.3264(3) 0.0358(11) Uani 1 1 d . . .
O14 O 0.4204(2) 0.0104(2) -0.2866(3) 0.0187(8) Uani 1 1 d . . .
O5 O 0.1784(3) 0.3219(2) 0.0583(3) 0.0213(9) Uani 1 1 d . . .
O6 O 0.1188(3) 0.4571(2) 0.1916(3) 0.0201(8) Uani 1 1 d . . .
O7 O 0.2441(3) 0.5109(3) 0.2599(3) 0.0285(10) Uani 1 1 d . . .
O24 O 0.6962(3) -0.0121(3) -0.1957(3) 0.0220(9) Uani 1 1 d . . .
O18 O 0.5997(2) 0.1712(2) -0.4951(2) 0.0184(8) Uani 1 1 d . . .
O8 O 0.3433(3) 0.2783(3) 0.0395(3) 0.0314(10) Uani 1 1 d . . .
O19 O 0.7201(3) 0.2598(3) -0.5443(3) 0.0329(11) Uani 1 1 d . . .
C10 C 0.2379(4) 0.1210(4) -0.3408(4) 0.0172(12) Uani 1 1 d . . .
C3 C -0.0603(4) 0.1858(4) 0.1684(4) 0.0166(12) Uani 1 1 d . . .
C12 C 0.3385(4) 0.0003(4) -0.2458(4) 0.0170(12) Uani 1 1 d . . .
C7 C 0.0584(4) 0.3694(4) -0.1208(4) 0.0169(12) Uani 1 1 d . . .
C4 C 0.2630(4) 0.3319(4) 0.0828(4) 0.0208(13) Uani 1 1 d . . .
C9 C -0.1099(4) 0.5300(4) 0.2541(4) 0.0185(12) Uani 1 1 d . . .
C230 C 0.3443(4) 0.2967(4) -0.6160(4) 0.0224(13) Uani 1 1 d . . .
H23A H 0.2722 0.2942 -0.6174 0.027 Uiso 1 1 calc R . .
H23B H 0.3715 0.3056 -0.6814 0.027 Uiso 1 1 calc R . .
C18 C 0.3921(4) 0.1186(4) -0.6077(4) 0.0159(12) Uani 1 1 d . . .
C5 C 0.2852(4) 0.3941(4) 0.1492(4) 0.0183(12) Uani 1 1 d . . .
H5A H 0.3526 0.3964 0.1611 0.022 Uiso 1 1 calc R . .
C8 C -0.0979(4) 0.6241(4) 0.2103(4) 0.0175(12) Uani 1 1 d . . .
H8A H -0.1177 0.6826 0.2438 0.021 Uiso 1 1 calc R . .
C1 C -0.1809(4) 0.2902(4) 0.0756(4) 0.0153(12) Uani 1 1 d . . .
C30 C 0.0529(4) 0.0754(4) 0.2573(4) 0.0237(13) Uani 1 1 d . . .
H30A H 0.0549 0.1190 0.3103 0.028 Uiso 1 1 calc R . .
H30B H 0.1072 0.0869 0.2104 0.028 Uiso 1 1 calc R . .
C11 C 0.2462(4) 0.0509(4) -0.2675(4) 0.0175(12) Uani 1 1 d . . .
H11C H 0.1884 0.0371 -0.2314 0.021 Uiso 1 1 calc R . .
C160 C 0.1275(4) 0.2352(4) -0.4328(4) 0.0247(13) Uani 1 1 d . . .
H16A H 0.1846 0.2727 -0.4426 0.030 Uiso 1 1 calc R . .
H16B H 0.0672 0.2830 -0.4197 0.030 Uiso 1 1 calc R . .
C16 C 0.6488(4) -0.0107(4) -0.2753(4) 0.0172(12) Uani 1 1 d . . .
C2 C -0.1524(4) 0.2044(4) 0.1304(4) 0.0198(12) Uani 1 1 d U . .
H2A H -0.1974 0.1575 0.1419 0.024 Uiso 1 1 calc R . .
C17 C 0.3477(4) 0.1061(4) -0.6886(4) 0.0164(12) Uani 1 1 d . . .
H17A H 0.3137 0.1621 -0.7213 0.020 Uiso 1 1 calc R . .
C150 C 0.4258(4) -0.1297(4) -0.1505(4) 0.0264(14) Uani 1 1 d . . .
H15A H 0.4230 -0.1523 -0.0833 0.032 Uiso 1 1 calc R . .
H15B H 0.4831 -0.0927 -0.1618 0.032 Uiso 1 1 calc R . .
C240 C 0.6929(4) 0.0829(4) -0.1533(4) 0.0253(14) Uani 1 1 d . . .
H24A H 0.6234 0.1110 -0.1370 0.030 Uiso 1 1 calc R . .
H24B H 0.7224 0.1301 -0.1979 0.030 Uiso 1 1 calc R . .
C120 C -0.1722(4) 0.4457(4) 0.3904(4) 0.0249(14) Uani 1 1 d . . .
H12A H -0.1925 0.4003 0.3456 0.030 Uiso 1 1 calc R . .
H12B H -0.2269 0.4591 0.4389 0.030 Uiso 1 1 calc R . .
C15 C 0.6384(4) 0.2479(4) -0.4900(4) 0.0233(13) Uani 1 1 d . . .
C14 C 0.6052(4) 0.3268(4) -0.4324(4) 0.0282(14) Uani 1 1 d . . .
H14A H 0.6410 0.3818 -0.4351 0.034 Uiso 1 1 calc R . .
C6 C 0.2109(4) 0.4534(4) 0.1990(4) 0.0205(13) Uani 1 1 d . . .
C190 C 0.7625(4) 0.1775(4) -0.6002(4) 0.0287(14) Uani 1 1 d . . .
H19A H 0.8040 0.2017 -0.6535 0.034 Uiso 1 1 calc R . .
H19B H 0.7086 0.1478 -0.6265 0.034 Uiso 1 1 calc R . .
C13 C 0.5223(4) 0.3277(4) -0.3716(4) 0.0260(14) Uani 1 1 d . . .
C111 C 0.0466(4) 0.1088(4) -0.0526(4) 0.0269(14) Uani 1 1 d . . .
H11D H 0.0679 0.0455 -0.0821 0.040 Uiso 1 1 calc R . .
H11E H -0.0253 0.1169 -0.0390 0.040 Uiso 1 1 calc R . .
H11F H 0.0804 0.1096 0.0061 0.040 Uiso 1 1 calc R . .
C241 C 0.7505(5) 0.0654(5) -0.0670(4) 0.0365(16) Uani 1 1 d . . .
H24C H 0.7497 0.1283 -0.0367 0.055 Uiso 1 1 calc R . .
H24D H 0.8191 0.0378 -0.0841 0.055 Uiso 1 1 calc R . .
H24E H 0.7205 0.0188 -0.0234 0.055 Uiso 1 1 calc R . .
C151 C 0.4400(4) -0.2184(4) -0.2111(4) 0.0312(15) Uani 1 1 d . . .
H15C H 0.5016 -0.2611 -0.1959 0.047 Uiso 1 1 calc R . .
H15D H 0.4438 -0.1960 -0.2776 0.047 Uiso 1 1 calc R . .
H15E H 0.3838 -0.2556 -0.1992 0.047 Uiso 1 1 calc R . .
C40 C -0.3056(4) 0.3838(4) -0.0160(4) 0.0260(14) Uani 1 1 d . . .
H40A H -0.2567 0.3914 -0.0692 0.031 Uiso 1 1 calc R . .
H40B H -0.3131 0.4440 0.0211 0.031 Uiso 1 1 calc R . .
C80 C 0.3218(4) 0.2169(5) -0.0343(5) 0.0383(17) Uani 1 1 d . . .
H80A H 0.2895 0.2587 -0.0859 0.046 Uiso 1 1 calc R . .
H80B H 0.2763 0.1702 -0.0092 0.046 Uiso 1 1 calc R . .
C70 C 0.1725(4) 0.5802(4) 0.3105(4) 0.0311(15) Uani 1 1 d . . .
H70A H 0.1944 0.5856 0.3748 0.037 Uiso 1 1 calc R . .
H70B H 0.1075 0.5553 0.3161 0.037 Uiso 1 1 calc R . .
C231 C 0.3632(5) 0.3805(4) -0.5579(5) 0.0382(17) Uani 1 1 d . . .
H23C H 0.3311 0.4434 -0.5854 0.057 Uiso 1 1 calc R . .
H23D H 0.4348 0.3819 -0.5571 0.057 Uiso 1 1 calc R . .
H23E H 0.3360 0.3706 -0.4934 0.057 Uiso 1 1 calc R . .
C191 C 0.8243(4) 0.1005(4) -0.5430(5) 0.0382(17) Uani 1 1 d . . .
H19C H 0.8520 0.0458 -0.5826 0.057 Uiso 1 1 calc R . .
H19D H 0.7830 0.0756 -0.4909 0.057 Uiso 1 1 calc R . .
H19E H 0.8784 0.1294 -0.5177 0.057 Uiso 1 1 calc R . .
C161 C 0.1159(4) 0.1829(4) -0.5202(4) 0.0313(15) Uani 1 1 d . . .
H16C H 0.1053 0.2315 -0.5731 0.047 Uiso 1 1 calc R . .
H16D H 0.0587 0.1466 -0.5109 0.047 Uiso 1 1 calc R . .
H16E H 0.1760 0.1363 -0.5338 0.047 Uiso 1 1 calc R . .
C31 C 0.0651(4) -0.0316(4) 0.2922(4) 0.0309(15) Uani 1 1 d . . .
H31A H 0.1289 -0.0485 0.3216 0.046 Uiso 1 1 calc R . .
H31B H 0.0632 -0.0739 0.2392 0.046 Uiso 1 1 calc R . .
H31C H 0.0111 -0.0420 0.3386 0.046 Uiso 1 1 calc R . .
C201 C 0.3880(5) 0.5260(4) -0.2376(5) 0.0463(19) Uani 1 1 d . . .
H20A H 0.3276 0.5351 -0.1963 0.069 Uiso 1 1 calc R . .
H20B H 0.3792 0.5706 -0.2937 0.069 Uiso 1 1 calc R . .
H20C H 0.4442 0.5412 -0.2038 0.069 Uiso 1 1 calc R . .
C121 C -0.0806(4) 0.3964(4) 0.4368(5) 0.0363(16) Uani 1 1 d . . .
H12C H -0.0944 0.3346 0.4698 0.055 Uiso 1 1 calc R . .
H12D H -0.0610 0.4407 0.4821 0.055 Uiso 1 1 calc R . .
H12E H -0.0266 0.3819 0.3889 0.055 Uiso 1 1 calc R . .
C71 C 0.1612(5) 0.6804(4) 0.2604(5) 0.0477(19) Uani 1 1 d . . .
H71A H 0.1125 0.7261 0.2958 0.072 Uiso 1 1 calc R . .
H71B H 0.1385 0.6752 0.1971 0.072 Uiso 1 1 calc R . .
H71C H 0.2253 0.7054 0.2557 0.072 Uiso 1 1 calc R . .
C200 C 0.4081(4) 0.4203(4) -0.2667(5) 0.0367(16) Uani 1 1 d . . .
H20D H 0.4173 0.3744 -0.2107 0.044 Uiso 1 1 calc R . .
H20E H 0.3520 0.4039 -0.3010 0.044 Uiso 1 1 calc R . .
C41 C -0.4034(5) 0.3697(5) -0.0520(5) 0.050(2) Uani 1 1 d . . .
H41A H -0.4281 0.4274 -0.0922 0.075 Uiso 1 1 calc R . .
H41B H -0.4511 0.3624 0.0013 0.075 Uiso 1 1 calc R . .
H41C H -0.3950 0.3100 -0.0885 0.075 Uiso 1 1 calc R . .
O9 O 0.0328(2) 0.4408(2) -0.0650(2) 0.0173(8) Uani 1 1 d . . .
O1 O -0.1315(2) 0.3593(2) 0.0541(2) 0.0167(8) Uani 1 1 d . . .
O2 O 0.0060(2) 0.2418(2) 0.1645(2) 0.0164(8) Uani 1 1 d . . .
O21 O 0.6072(2) 0.0691(2) -0.3092(3) 0.0183(8) Uani 1 1 d . . .
O10 O -0.0861(2) 0.4479(2) 0.2221(2) 0.0180(8) Uani 1 1 d . . .
O22 O 0.4385(2) 0.0500(2) -0.5552(2) 0.0153(8) Uani 1 1 d . . .
O23 O 0.3935(2) 0.2070(2) -0.5716(2) 0.0182(8) Uani 1 1 d . . .
C81 C 0.4164(5) 0.1618(5) -0.0695(6) 0.056(2) Uani 1 1 d . . .
H81A H 0.4040 0.1195 -0.1197 0.084 Uiso 1 1 calc R . .
H81B H 0.4475 0.1206 -0.0179 0.084 Uiso 1 1 calc R . .
H81C H 0.4608 0.2087 -0.0944 0.084 Uiso 1 1 calc R . .

loop_
_atom_site_aniso_label
_atom_site_aniso_U_11
_atom_site_aniso_U_22
_atom_site_aniso_U_33
_atom_site_aniso_U_23
_atom_site_aniso_U_13
_atom_site_aniso_U_12
Dy1 0.01556(15) 0.01198(14) 0.01733(16) -0.00125(11) 0.00056(12) -0.00284(11)
Dy2 0.01395(15) 0.01215(14) 0.01607(16) -0.00126(11) 0.00086(11) -0.00168(11)
C110 0.0113(14) 0.0112(14) 0.0170(14) -0.0054(9) -0.0026(9) -0.0011(9)
O3 0.019(2) 0.017(2) 0.023(2) 0.0047(16) -0.0034(17) -0.0028(16)
O16 0.013(2) 0.027(2) 0.021(2) 0.0006(17) 0.0002(16) 0.0061(16)
O15 0.019(2) 0.021(2) 0.020(2) 0.0066(16) 0.0018(16) -0.0021(16)
O4 0.018(2) 0.021(2) 0.025(2) 0.0087(17) -0.0069(17) -0.0049(16)
O13 0.017(2) 0.019(2) 0.021(2) 0.0031(16) 0.0004(17) -0.0006(16)
O12 0.034(2) 0.019(2) 0.019(2) 0.0005(16) 0.0121(18) -0.0021(17)
O11 0.028(2) 0.0083(18) 0.016(2) -0.0025(15) 0.0030(16) -0.0046(15)
O17 0.017(2) 0.0131(19) 0.026(2) -0.0029(16) -0.0002(16) -0.0003(16)
O20 0.029(2) 0.021(2) 0.059(3) -0.020(2) 0.002(2) -0.0022(18)
O14 0.016(2) 0.019(2) 0.021(2) 0.0037(16) -0.0004(16) -0.0030(16)
O5 0.017(2) 0.020(2) 0.027(2) -0.0059(17) 0.0010(17) -0.0024(16)
O6 0.021(2) 0.020(2) 0.019(2) -0.0039(16) -0.0057(17) 0.0006(16)
O7 0.028(2) 0.032(2) 0.027(2) -0.0135(19) -0.0109(19) 0.0006(18)
O24 0.022(2) 0.023(2) 0.021(2) -0.0058(17) -0.0084(17) 0.0019(16)
O18 0.019(2) 0.0155(19) 0.021(2) 0.0008(16) 0.0039(16) -0.0070(16)
O8 0.016(2) 0.035(2) 0.043(3) -0.017(2) 0.0012(19) 0.0017(18)
O19 0.028(2) 0.022(2) 0.050(3) -0.0018(19) 0.015(2) -0.0114(18)
C10 0.015(3) 0.019(3) 0.018(3) -0.013(2) 0.000(2) 0.001(2)
C3 0.022(3) 0.016(3) 0.010(3) -0.002(2) 0.003(2) 0.000(2)
C12 0.024(3) 0.015(3) 0.013(3) -0.006(2) 0.003(2) -0.006(2)
C7 0.017(3) 0.011(3) 0.023(3) -0.001(2) -0.003(2) -0.004(2)
C4 0.021(3) 0.019(3) 0.022(3) 0.003(2) 0.001(3) -0.003(2)
C9 0.016(3) 0.022(3) 0.016(3) -0.002(2) -0.001(2) 0.003(2)
C230 0.025(3) 0.013(3) 0.028(3) 0.005(2) -0.007(3) 0.001(2)
C18 0.012(3) 0.018(3) 0.017(3) -0.004(2) 0.008(2) -0.003(2)
C5 0.014(3) 0.017(3) 0.024(3) 0.001(2) -0.005(2) 0.000(2)
C8 0.018(3) 0.016(3) 0.017(3) -0.002(2) 0.000(2) 0.002(2)
C1 0.010(3) 0.021(3) 0.015(3) -0.006(2) 0.002(2) -0.004(2)
C30 0.024(3) 0.025(3) 0.022(3) 0.002(3) -0.007(3) -0.001(3)
C11 0.013(3) 0.024(3) 0.015(3) -0.003(2) 0.006(2) -0.002(2)
C160 0.024(3) 0.022(3) 0.026(4) -0.002(3) -0.007(3) 0.007(2)
C16 0.009(3) 0.026(3) 0.017(3) -0.002(2) -0.001(2) -0.004(2)
C2 0.0195(15) 0.0200(15) 0.0202(15) -0.0004(10) -0.0008(10) -0.0037(10)
C17 0.013(3) 0.018(3) 0.016(3) -0.001(2) -0.002(2) 0.003(2)
C150 0.022(3) 0.033(3) 0.022(3) 0.014(3) -0.004(3) -0.003(3)
C240 0.024(3) 0.022(3) 0.030(4) -0.013(3) -0.006(3) 0.002(2)
C120 0.029(3) 0.018(3) 0.025(3) 0.004(2) 0.010(3) -0.001(3)
C15 0.018(3) 0.022(3) 0.028(4) 0.006(3) -0.002(3) 0.000(2)
C14 0.024(3) 0.018(3) 0.046(4) -0.008(3) 0.000(3) -0.011(2)
C6 0.028(3) 0.021(3) 0.012(3) 0.005(2) -0.008(2) -0.004(3)
C190 0.021(3) 0.036(4) 0.029(4) -0.003(3) 0.010(3) -0.009(3)
C13 0.026(3) 0.021(3) 0.032(4) -0.009(3) -0.011(3) 0.003(3)
C111 0.049(4) 0.005(3) 0.027(4) 0.001(2) 0.006(3) -0.006(3)
C241 0.041(4) 0.038(4) 0.031(4) -0.015(3) -0.012(3) 0.005(3)
C151 0.023(3) 0.026(3) 0.042(4) 0.005(3) 0.006(3) -0.001(3)
C40 0.025(3) 0.024(3) 0.028(4) 0.008(3) -0.009(3) -0.003(3)
C80 0.020(3) 0.044(4) 0.054(5) -0.030(3) -0.002(3) -0.004(3)
C70 0.036(4) 0.031(3) 0.027(4) -0.015(3) -0.006(3) -0.002(3)
C231 0.059(5) 0.017(3) 0.037(4) -0.002(3) -0.019(3) 0.006(3)
C191 0.022(3) 0.041(4) 0.050(5) -0.012(3) 0.003(3) 0.003(3)
C161 0.026(3) 0.036(4) 0.031(4) -0.003(3) -0.004(3) 0.002(3)
C31 0.024(3) 0.027(3) 0.041(4) 0.012(3) -0.001(3) -0.004(3)
C201 0.048(4) 0.035(4) 0.056(5) -0.028(3) -0.015(4) 0.010(3)
C121 0.042(4) 0.033(4) 0.034(4) 0.010(3) -0.005(3) -0.008(3)
C71 0.040(4) 0.033(4) 0.069(6) -0.006(4) 0.001(4) -0.002(3)
C200 0.032(4) 0.034(4) 0.043(4) -0.020(3) -0.003(3) 0.004(3)
C41 0.041(4) 0.042(4) 0.069(6) 0.023(4) -0.027(4) -0.010(3)
O9 0.023(2) 0.0096(18) 0.018(2) -0.0041(16) 0.0029(16) -0.0015(15)
O1 0.017(2) 0.0139(19) 0.020(2) 0.0021(15) -0.0007(16) -0.0039(15)
O2 0.0143(19) 0.0132(18) 0.022(2) -0.0004(15) -0.0018(16) -0.0031(15)
O21 0.018(2) 0.0142(19) 0.024(2) -0.0014(16) -0.0036(16) -0.0024(16)
O10 0.020(2) 0.017(2) 0.017(2) -0.0032(16) 0.0040(16) -0.0029(16)
O22 0.0163(19) 0.0125(18) 0.016(2) 0.0007(15) -0.0012(16) 0.0020(15)
O23 0.024(2) 0.0115(18) 0.017(2) 0.0005(15) -0.0053(16) 0.0021(15)
C81 0.038(4) 0.063(5) 0.068(6) -0.037(4) -0.003(4) 0.006(4)

loop_
_atom_type_symbol
_atom_type_description
_atom_type_scat_dispersion_real
_atom_type_scat_dispersion_imag
_atom_type_scat_source
C C 0.0033 0.0016 'International Tables Vol C Tables 4.2.6.8 and 6.1.1.4'
H H 0.0000 0.0000 'International Tables Vol C Tables 4.2.6.8 and 6.1.1.4'
O O 0.0106 0.0060 'International Tables Vol C Tables 4.2.6.8 and 6.1.1.4'
Dy Dy -0.1892 4.4098 'International Tables Vol C Tables 4.2.6.8 and 6.1.1.4'

loop_
_geom_angle_atom_site_label_1
_geom_angle_atom_site_label_2
_geom_angle_atom_site_label_3
_geom_angle
_geom_angle_site_symmetry_1
_geom_angle_site_symmetry_3
_geom_angle_publ_flag
O2 Dy1 O1 76.31(12) . . ?
O2 Dy1 O5 83.83(12) . . ?
O1 Dy1 O5 133.27(12) . . ?
O2 Dy1 O6 103.46(12) . . ?
O1 Dy1 O6 152.34(12) . . ?
O5 Dy1 O6 73.25(13) . . ?
O2 Dy1 O9 154.24(12) . 2_565 ?
O1 Dy1 O9 88.94(12) . 2_565 ?
O5 Dy1 O9 121.05(12) . 2_565 ?
O6 Dy1 O9 79.96(12) . 2_565 ?
O2 Dy1 O10 83.61(12) . . ?
O1 Dy1 O10 77.29(12) . . ?
O5 Dy1 O10 142.12(13) . . ?
O6 Dy1 O10 75.22(12) . . ?
O9 Dy1 O10 72.48(11) 2_565 . ?
O2 Dy1 O9 130.34(12) . . ?
O1 Dy1 O9 81.79(12) . . ?
O5 Dy1 O9 79.74(12) . . ?
O6 Dy1 O9 115.70(12) . . ?
O9 Dy1 O9 66.32(13) 2_565 . ?
O10 Dy1 O9 133.76(11) . . ?
O2 Dy1 O11 83.53(11) . . ?
O1 Dy1 O11 70.11(11) . . ?
O5 Dy1 O11 65.88(12) . . ?
O6 Dy1 O11 137.55(11) . . ?
O9 Dy1 O11 111.47(11) 2_565 . ?
O10 Dy1 O11 146.94(11) . . ?
O9 Dy1 O11 46.99(10) . . ?
O2 Dy1 Dy1 157.47(9) . 2_565 ?
O1 Dy1 Dy1 84.45(8) . 2_565 ?
O5 Dy1 Dy1 101.51(9) . 2_565 ?
O6 Dy1 Dy1 99.02(9) . 2_565 ?
O9 Dy1 Dy1 33.35(8) 2_565 2_565 ?
O10 Dy1 Dy1 103.67(8) . 2_565 ?
O9 Dy1 Dy1 32.96(7) . 2_565 ?
O11 Dy1 Dy1 78.93(6) . 2_565 ?
O17 Dy2 O18 75.98(12) . . ?
O17 Dy2 O14 106.51(12) . . ?
O18 Dy2 O14 151.70(12) . . ?
O17 Dy2 O13 81.48(12) . . ?
O18 Dy2 O13 134.27(12) . . ?
O14 Dy2 O13 73.00(12) . . ?
O17 Dy2 O21 83.36(12) . . ?
O18 Dy2 O21 78.72(12) . . ?
O14 Dy2 O21 73.69(12) . . ?
O13 Dy2 O21 137.44(12) . . ?
O17 Dy2 O22 152.05(12) . 2_654 ?
O18 Dy2 O22 86.63(11) . 2_654 ?
O14 Dy2 O22 78.96(11) . 2_654 ?
O13 Dy2 O22 125.62(12) . 2_654 ?
O21 Dy2 O22 71.74(12) . 2_654 ?
O17 Dy2 O22 132.16(12) . . ?
O18 Dy2 O22 84.40(12) . . ?
O14 Dy2 O22 110.93(12) . . ?
O13 Dy2 O22 82.08(12) . . ?
O21 Dy2 O22 135.01(11) . . ?
O22 Dy2 O22 65.85(13) 2_654 . ?
O17 Dy2 O23 84.48(11) . . ?
O18 Dy2 O23 72.15(11) . . ?
O14 Dy2 O23 135.83(11) . . ?
O13 Dy2 O23 66.45(11) . . ?
O21 Dy2 O23 150.37(11) . . ?
O22 Dy2 O23 111.09(11) 2_654 . ?
O22 Dy2 O23 47.83(10) . . ?
O17 Dy2 Dy2 157.77(9) . 2_654 ?
O18 Dy2 Dy2 84.65(9) . 2_654 ?
O14 Dy2 Dy2 95.72(9) . 2_654 ?
O13 Dy2 Dy2 105.28(9) . 2_654 ?
O21 Dy2 Dy2 103.68(8) . 2_654 ?
O22 Dy2 Dy2 33.03(8) 2_654 2_654 ?
O22 Dy2 Dy2 32.82(7) . 2_654 ?
O23 Dy2 Dy2 79.20(7) . 2_654 ?
O11 C110 C111 111.9(4) . . ?
O11 C110 H11A 109.2 . . ?
C111 C110 H11A 109.2 . . ?
O11 C110 H11B 109.2 . . ?
C111 C110 H11B 109.2 . . ?
H11A C110 H11B 107.9 . . ?
C3 O3 C30 116.1(4) . . ?
C10 O16 C160 117.4(4) . . ?
C12 O15 C150 117.7(4) . . ?
C1 O4 C40 117.1(4) . . ?
C10 O13 Dy2 135.5(3) . . ?
C9 O12 C120 116.3(4) . . ?
C7 O11 C110 123.3(4) . . ?
C7 O11 Dy1 86.2(3) . . ?
C110 O11 Dy1 145.3(3) . . ?
C13 O17 Dy2 133.7(3) . . ?
C13 O20 C200 117.2(4) . . ?
C12 O14 Dy2 136.4(3) . . ?
C4 O5 Dy1 136.2(3) . . ?
C6 O6 Dy1 135.8(3) . . ?
C6 O7 C70 118.4(4) . . ?
C16 O24 C240 115.9(4) . . ?
C15 O18 Dy2 133.4(3) . . ?
C4 O8 C80 115.6(4) . . ?
C15 O19 C190 116.8(4) . . ?
O13 C10 O16 118.3(5) . . ?
O13 C10 C11 127.7(5) . . ?
O16 C10 C11 114.1(4) . . ?
O2 C3 O3 117.9(5) . . ?
O2 C3 C2 127.5(5) . . ?
O3 C3 C2 114.6(5) . . ?
O14 C12 O15 119.1(5) . . ?
O14 C12 C11 127.1(5) . . ?
O15 C12 C11 113.8(4) . . ?
O9 C7 O11 109.5(4) . . ?
O9 C7 C8 127.1(5) . 2_565 ?
O11 C7 C8 123.4(5) . 2_565 ?
O5 C4 O8 118.4(5) . . ?
O5 C4 C5 126.8(5) . . ?
O8 C4 C5 114.8(5) . . ?
O10 C9 O12 119.5(5) . . ?
O10 C9 C8 128.1(5) . . ?
O12 C9 C8 112.3(4) . . ?
O23 C230 C231 106.4(4) . . ?
O23 C230 H23A 110.5 . . ?
C231 C230 H23A 110.5 . . ?
O23 C230 H23B 110.5 . . ?
C231 C230 H23B 110.5 . . ?
H23A C230 H23B 108.6 . . ?
O22 C18 O23 109.8(5) . . ?
O22 C18 C17 126.4(5) . . ?
O23 C18 C17 123.7(5) . . ?
C4 C5 C6 121.3(5) . . ?
C4 C5 H5A 119.3 . . ?
C6 C5 H5A 119.3 . . ?
C7 C8 C9 120.3(5) 2_565 . ?
C7 C8 H8A 119.9 2_565 . ?
C9 C8 H8A 119.9 . . ?
O1 C1 O4 117.9(4) . . ?
O1 C1 C2 127.5(5) . . ?
O4 C1 C2 114.6(4) . . ?
O3 C30 C31 107.4(4) . . ?
O3 C30 H30A 110.2 . . ?
C31 C30 H30A 110.2 . . ?
O3 C30 H30B 110.2 . . ?
C31 C30 H30B 110.2 . . ?
H30A C30 H30B 108.5 . . ?
C10 C11 C12 120.4(5) . . ?
C10 C11 H11C 119.8 . . ?
C12 C11 H11C 119.8 . . ?
O16 C160 C161 111.1(5) . . ?
O16 C160 H16A 109.4 . . ?
C161 C160 H16A 109.4 . . ?
O16 C160 H16B 109.4 . . ?
C161 C160 H16B 109.4 . . ?
H16A C160 H16B 108.0 . . ?
O21 C16 O24 119.7(5) . . ?
O21 C16 C17 127.2(5) . 2_654 ?
O24 C16 C17 113.1(4) . 2_654 ?
C3 C2 C1 121.7(5) . . ?
C3 C2 H2A 119.1 . . ?
C1 C2 H2A 119.1 . . ?
C18 C17 C16 121.0(5) . 2_654 ?
C18 C17 H17A 119.5 . . ?
C16 C17 H17A 119.5 2_654 . ?
O15 C150 C151 110.8(5) . . ?
O15 C150 H15A 109.5 . . ?
C151 C150 H15A 109.5 . . ?
O15 C150 H15B 109.5 . . ?
C151 C150 H15B 109.5 . . ?
H15A C150 H15B 108.1 . . ?
O24 C240 C241 107.4(4) . . ?
O24 C240 H24A 110.2 . . ?
C241 C240 H24A 110.2 . . ?
O24 C240 H24B 110.2 . . ?
C241 C240 H24B 110.2 . . ?
H24A C240 H24B 108.5 . . ?
O12 C120 C121 111.7(5) . . ?
O12 C120 H12A 109.3 . . ?
C121 C120 H12A 109.3 . . ?
O12 C120 H12B 109.3 . . ?
C121 C120 H12B 109.3 . . ?
H12A C120 H12B 107.9 . . ?
O18 C15 O19 119.3(5) . . ?
O18 C15 C14 126.6(5) . . ?
O19 C15 C14 114.1(5) . . ?
C13 C14 C15 122.4(5) . . ?
C13 C14 H14A 118.8 . . ?
C15 C14 H14A 118.8 . . ?
O6 C6 O7 119.3(5) . . ?
O6 C6 C5 126.3(5) . . ?
O7 C6 C5 114.4(5) . . ?
O19 C190 C191 111.3(5) . . ?
O19 C190 H19A 109.4 . . ?
C191 C190 H19A 109.4 . . ?
O19 C190 H19B 109.4 . . ?
C191 C190 H19B 109.4 . . ?
H19A C190 H19B 108.0 . . ?
O17 C13 O20 118.2(5) . . ?
O17 C13 C14 127.3(5) . . ?
O20 C13 C14 114.5(5) . . ?
C110 C111 H11D 109.5 . . ?
C110 C111 H11E 109.5 . . ?
H11D C111 H11E 109.5 . . ?
C110 C111 H11F 109.5 . . ?
H11D C111 H11F 109.5 . . ?
H11E C111 H11F 109.5 . . ?
C240 C241 H24C 109.5 . . ?
C240 C241 H24D 109.5 . . ?
H24C C241 H24D 109.5 . . ?
C240 C241 H24E 109.5 . . ?
H24C C241 H24E 109.5 . . ?
H24D C241 H24E 109.5 . . ?
C150 C151 H15C 109.5 . . ?
C150 C151 H15D 109.5 . . ?
H15C C151 H15D 109.5 . . ?
C150 C151 H15E 109.5 . . ?
H15C C151 H15E 109.5 . . ?
H15D C151 H15E 109.5 . . ?
O4 C40 C41 107.2(4) . . ?
O4 C40 H40A 110.3 . . ?
C41 C40 H40A 110.3 . . ?
O4 C40 H40B 110.3 . . ?
C41 C40 H40B 110.3 . . ?
H40A C40 H40B 108.5 . . ?
O8 C80 C81 107.8(5) . . ?
O8 C80 H80A 110.2 . . ?
C81 C80 H80A 110.2 . . ?
O8 C80 H80B 110.2 . . ?
C81 C80 H80B 110.2 . . ?
H80A C80 H80B 108.5 . . ?
O7 C70 C71 110.8(5) . . ?
O7 C70 H70A 109.5 . . ?
C71 C70 H70A 109.5 . . ?
O7 C70 H70B 109.5 . . ?
C71 C70 H70B 109.5 . . ?
H70A C70 H70B 108.1 . . ?
C230 C231 H23C 109.5 . . ?
C230 C231 H23D 109.5 . . ?
H23C C231 H23D 109.5 . . ?
C230 C231 H23E 109.5 . . ?
H23C C231 H23E 109.5 . . ?
H23D C231 H23E 109.5 . . ?
C190 C191 H19C 109.5 . . ?
C190 C191 H19D 109.5 . . ?
H19C C191 H19D 109.5 . . ?
C190 C191 H19E 109.5 . . ?
H19C C191 H19E 109.5 . . ?
H19D C191 H19E 109.5 . . ?
C160 C161 H16C 109.5 . . ?
C160 C161 H16D 109.5 . . ?
H16C C161 H16D 109.5 . . ?
C160 C161 H16E 109.5 . . ?
H16C C161 H16E 109.5 . . ?
H16D C161 H16E 109.5 . . ?
C30 C31 H31A 109.5 . . ?
C30 C31 H31B 109.5 . . ?
H31A C31 H31B 109.5 . . ?
C30 C31 H31C 109.5 . . ?
H31A C31 H31C 109.5 . . ?
H31B C31 H31C 109.5 . . ?
C200 C201 H20A 109.5 . . ?
C200 C201 H20B 109.5 . . ?
H20A C201 H20B 109.5 . . ?
C200 C201 H20C 109.5 . . ?
H20A C201 H20C 109.5 . . ?
H20B C201 H20C 109.5 . . ?
C120 C121 H12C 109.5 . . ?
C120 C121 H12D 109.5 . . ?
H12C C121 H12D 109.5 . . ?
C120 C121 H12E 109.5 . . ?
H12C C121 H12E 109.5 . . ?
H12D C121 H12E 109.5 . . ?
C70 C71 H71A 109.5 . . ?
C70 C71 H71B 109.5 . . ?
H71A C71 H71B 109.5 . . ?
C70 C71 H71C 109.5 . . ?
H71A C71 H71C 109.5 . . ?
H71B C71 H71C 109.5 . . ?
O20 C200 C201 106.5(5) . . ?
O20 C200 H20D 110.4 . . ?
C201 C200 H20D 110.4 . . ?
O20 C200 H20E 110.4 . . ?
C201 C200 H20E 110.4 . . ?
H20D C200 H20E 108.6 . . ?
C40 C41 H41A 109.5 . . ?
C40 C41 H41B 109.5 . . ?
H41A C41 H41B 109.5 . . ?
C40 C41 H41C 109.5 . . ?
H41A C41 H41C 109.5 . . ?
H41B C41 H41C 109.5 . . ?
C7 O9 Dy1 131.3(3) . 2_565 ?
C7 O9 Dy1 114.6(3) . . ?
Dy1 O9 Dy1 113.68(13) 2_565 . ?
C1 O1 Dy1 132.9(3) . . ?
C3 O2 Dy1 133.8(3) . . ?
C16 O21 Dy2 132.1(3) . . ?
C9 O10 Dy1 133.0(3) . . ?
C18 O22 Dy2 131.1(3) . 2_654 ?
C18 O22 Dy2 112.9(3) . . ?
Dy2 O22 Dy2 114.15(13) 2_654 . ?
C18 O23 C230 121.1(4) . . ?
C18 O23 Dy2 88.4(3) . . ?
C230 O23 Dy2 149.0(3) . . ?
C80 C81 H81A 109.5 . . ?
C80 C81 H81B 109.5 . . ?
H81A C81 H81B 109.5 . . ?
C80 C81 H81C 109.5 . . ?
H81A C81 H81C 109.5 . . ?
H81B C81 H81C 109.5 . . ?

loop_
_geom_bond_atom_site_label_1
_geom_bond_atom_site_label_2
_geom_bond_distance
_geom_bond_site_symmetry_2
_geom_bond_publ_flag
Dy1 O2 2.240(3) . ?
Dy1 O1 2.274(3) . ?
Dy1 O5 2.285(3) . ?
Dy1 O6 2.289(4) . ?
Dy1 O9 2.329(3) 2_565 ?
Dy1 O10 2.332(3) . ?
Dy1 O9 2.354(3) . ?
Dy1 O11 2.902(3) . ?
Dy1 Dy1 3.9204(5) 2_565 ?
Dy2 O17 2.258(3) . ?
Dy2 O18 2.275(3) . ?
Dy2 O14 2.287(3) . ?
Dy2 O13 2.301(3) . ?
Dy2 O21 2.334(3) . ?
Dy2 O22 2.351(3) 2_654 ?
Dy2 O22 2.365(3) . ?
Dy2 O23 2.830(3) . ?
Dy2 Dy2 3.9584(5) 2_654 ?
C110 O11 1.431(5) . ?
C110 C111 1.437(7) . ?
C110 H11A 0.9900 . ?
C110 H11B 0.9900 . ?
O3 C3 1.354(6) . ?
O3 C30 1.437(6) . ?
O16 C10 1.363(6) . ?
O16 C160 1.444(6) . ?
O15 C12 1.353(6) . ?
O15 C150 1.445(6) . ?
O4 C1 1.349(6) . ?
O4 C40 1.445(6) . ?
O13 C10 1.255(6) . ?
O12 C9 1.350(6) . ?
O12 C120 1.449(6) . ?
O11 C7 1.351(6) . ?
O17 C13 1.251(6) . ?
O20 C13 1.347(6) . ?
O20 C200 1.431(7) . ?
O14 C12 1.250(6) . ?
O5 C4 1.252(6) . ?
O6 C6 1.260(6) . ?
O7 C6 1.340(6) . ?
O7 C70 1.448(6) . ?
O24 C16 1.337(6) . ?
O24 C240 1.454(6) . ?
O18 C15 1.245(6) . ?
O8 C4 1.363(6) . ?
O8 C80 1.448(7) . ?
O19 C15 1.341(6) . ?
O19 C190 1.446(7) . ?
C10 C11 1.376(7) . ?
C3 O2 1.262(6) . ?
C3 C2 1.381(7) . ?
C12 C11 1.390(7) . ?
C7 O9 1.288(6) . ?
C7 C8 1.357(7) 2_565 ?
C4 C5 1.379(8) . ?
C9 O10 1.227(6) . ?
C9 C8 1.424(7) . ?
C230 O23 1.443(6) . ?
C230 C231 1.507(8) . ?
C230 H23A 0.9900 . ?
C230 H23B 0.9900 . ?
C18 O22 1.284(6) . ?
C18 O23 1.342(6) . ?
C18 C17 1.362(7) . ?
C5 C6 1.389(7) . ?
C5 H5A 0.9500 . ?
C8 C7 1.357(7) 2_565 ?
C8 H8A 0.9500 . ?
C1 O1 1.251(6) . ?
C1 C2 1.393(7) . ?
C30 C31 1.508(7) . ?
C30 H30A 0.9900 . ?
C30 H30B 0.9900 . ?
C11 H11C 0.9500 . ?
C160 C161 1.495(8) . ?
C160 H16A 0.9900 . ?
C160 H16B 0.9900 . ?
C16 O21 1.241(6) . ?
C16 C17 1.420(7) 2_654 ?
C2 H2A 0.9500 . ?
C17 C16 1.420(7) 2_654 ?
C17 H17A 0.9500 . ?
C150 C151 1.509(8) . ?
C150 H15A 0.9900 . ?
C150 H15B 0.9900 . ?
C240 C241 1.487(8) . ?
C240 H24A 0.9900 . ?
C240 H24B 0.9900 . ?
C120 C121 1.503(8) . ?
C120 H12A 0.9900 . ?
C120 H12B 0.9900 . ?
C15 C14 1.398(8) . ?
C14 C13 1.381(8) . ?
C14 H14A 0.9500 . ?
C190 C191 1.487(8) . ?
C190 H19A 0.9900 . ?
C190 H19B 0.9900 . ?
C111 H11D 0.9800 . ?
C111 H11E 0.9800 . ?
C111 H11F 0.9800 . ?
C241 H24C 0.9800 . ?
C241 H24D 0.9800 . ?
C241 H24E 0.9800 . ?
C151 H15C 0.9800 . ?
C151 H15D 0.9800 . ?
C151 H15E 0.9800 . ?
C40 C41 1.498(8) . ?
C40 H40A 0.9900 . ?
C40 H40B 0.9900 . ?
C80 C81 1.473(8) . ?
C80 H80A 0.9900 . ?
C80 H80B 0.9900 . ?
C70 C71 1.501(8) . ?
C70 H70A 0.9900 . ?
C70 H70B 0.9900 . ?
C231 H23C 0.9800 . ?
C231 H23D 0.9800 . ?
C231 H23E 0.9800 . ?
C191 H19C 0.9800 . ?
C191 H19D 0.9800 . ?
C191 H19E 0.9800 . ?
C161 H16C 0.9800 . ?
C161 H16D 0.9800 . ?
C161 H16E 0.9800 . ?
C31 H31A 0.9800 . ?
C31 H31B 0.9800 . ?
C31 H31C 0.9800 . ?
C201 C200 1.506(8) . ?
C201 H20A 0.9800 . ?
C201 H20B 0.9800 . ?
C201 H20C 0.9800 . ?
C121 H12C 0.9800 . ?
C121 H12D 0.9800 . ?
C121 H12E 0.9800 . ?
C71 H71A 0.9800 . ?
C71 H71B 0.9800 . ?
C71 H71C 0.9800 . ?
C200 H20D 0.9900 . ?
C200 H20E 0.9900 . ?
C41 H41A 0.9800 . ?
C41 H41B 0.9800 . ?
C41 H41C 0.9800 . ?
O9 Dy1 2.329(3) 2_565 ?
O22 Dy2 2.351(3) 2_654 ?
C81 H81A 0.9800 . ?
C81 H81B 0.9800 . ?
C81 H81C 0.9800 . ?

loop_
_geom_torsion_atom_site_label_1
_geom_torsion_atom_site_label_2
_geom_torsion_atom_site_label_3
_geom_torsion_atom_site_label_4
_geom_torsion
_geom_torsion_site_symmetry_1
_geom_torsion_site_symmetry_2
_geom_torsion_site_symmetry_3
_geom_torsion_site_symmetry_4
_geom_torsion_publ_flag
O17 Dy2 O13 C10 -109.0(5) . . . . ?
O18 Dy2 O13 C10 -169.8(4) . . . . ?
O14 Dy2 O13 C10 1.3(5) . . . . ?
O21 Dy2 O13 C10 -38.6(5) . . . . ?
O22 Dy2 O13 C10 63.5(5) 2_654 . . . ?
O22 Dy2 O13 C10 116.1(5) . . . . ?
O23 Dy2 O13 C10 163.3(5) . . . . ?
Dy2 Dy2 O13 C10 92.7(5) 2_654 . . . ?
C111 C110 O11 C7 178.9(5) . . . . ?
C111 C110 O11 Dy1 34.9(7) . . . . ?
O2 Dy1 O11 C7 -175.3(3) . . . . ?
O1 Dy1 O11 C7 106.9(3) . . . . ?
O5 Dy1 O11 C7 -89.2(3) . . . . ?
O6 Dy1 O11 C7 -72.4(3) . . . . ?
O9 Dy1 O11 C7 26.3(3) 2_565 . . . ?
O10 Dy1 O11 C7 117.0(3) . . . . ?
O9 Dy1 O11 C7 9.5(3) . . . . ?
Dy1 Dy1 O11 C7 18.9(3) 2_565 . . . ?
O2 Dy1 O11 C110 -24.8(5) . . . . ?
O1 Dy1 O11 C110 -102.6(5) . . . . ?
O5 Dy1 O11 C110 61.3(5) . . . . ?
O6 Dy1 O11 C110 78.1(5) . . . . ?
O9 Dy1 O11 C110 176.8(5) 2_565 . . . ?
O10 Dy1 O11 C110 -92.5(5) . . . . ?
O9 Dy1 O11 C110 160.0(5) . . . . ?
Dy1 Dy1 O11 C110 169.4(5) 2_565 . . . ?
O18 Dy2 O17 C13 -5.3(5) . . . . ?
O14 Dy2 O17 C13 145.4(5) . . . . ?
O13 Dy2 O17 C13 -145.2(5) . . . . ?
O21 Dy2 O17 C13 74.7(5) . . . . ?
O22 Dy2 O17 C13 47.8(6) 2_654 . . . ?
O22 Dy2 O17 C13 -74.1(5) . . . . ?
O23 Dy2 O17 C13 -78.3(5) . . . . ?
Dy2 Dy2 O17 C13 -35.5(6) 2_654 . . . ?
O17 Dy2 O14 C12 74.2(5) . . . . ?
O18 Dy2 O14 C12 165.3(4) . . . . ?
O13 Dy2 O14 C12 -1.1(5) . . . . ?
O21 Dy2 O14 C12 152.0(5) . . . . ?
O22 Dy2 O14 C12 -134.0(5) 2_654 . . . ?
O22 Dy2 O14 C12 -75.4(5) . . . . ?
O23 Dy2 O14 C12 -25.0(5) . . . . ?
Dy2 Dy2 O14 C12 -105.4(5) 2_654 . . . ?
O2 Dy1 O5 C4 -110.2(5) . . . . ?
O1 Dy1 O5 C4 -174.8(4) . . . . ?
O6 Dy1 O5 C4 -4.1(5) . . . . ?
O9 Dy1 O5 C4 62.7(5) 2_565 . . . ?
O10 Dy1 O5 C4 -39.0(6) . . . . ?
O9 Dy1 O5 C4 116.8(5) . . . . ?
O11 Dy1 O5 C4 164.1(5) . . . . ?
Dy1 Dy1 O5 C4 91.9(5) 2_565 . . . ?
O2 Dy1 O6 C6 85.5(5) . . . . ?
O1 Dy1 O6 C6 171.7(4) . . . . ?
O5 Dy1 O6 C6 6.4(5) . . . . ?
O9 Dy1 O6 C6 -120.5(5) 2_565 . . . ?
O10 Dy1 O6 C6 165.1(5) . . . . ?
O9 Dy1 O6 C6 -63.1(5) . . . . ?
O11 Dy1 O6 C6 -9.6(5) . . . . ?
Dy1 Dy1 O6 C6 -93.0(5) 2_565 . . . ?
O17 Dy2 O18 C15 9.2(5) . . . . ?
O14 Dy2 O18 C15 -89.7(5) . . . . ?
O13 Dy2 O18 C15 72.0(5) . . . . ?
O21 Dy2 O18 C15 -76.7(5) . . . . ?
O22 Dy2 O18 C15 -148.7(5) 2_654 . . . ?
O22 Dy2 O18 C15 145.2(5) . . . . ?
O23 Dy2 O18 C15 97.8(5) . . . . ?
Dy2 Dy2 O18 C15 178.2(5) 2_654 . . . ?
Dy2 O13 C10 O16 177.9(3) . . . . ?
Dy2 O13 C10 C11 -1.2(8) . . . . ?
C160 O16 C10 O13 5.0(7) . . . . ?
C160 O16 C10 C11 -175.7(5) . . . . ?
C30 O3 C3 O2 1.2(7) . . . . ?
C30 O3 C3 C2 -178.7(4) . . . . ?
Dy2 O14 C12 O15 -178.2(3) . . . . ?
Dy2 O14 C12 C11 0.9(8) . . . . ?
C150 O15 C12 O14 -8.0(7) . . . . ?
C150 O15 C12 C11 172.7(5) . . . . ?
C110 O11 C7 O9 -173.9(4) . . . . ?
Dy1 O11 C7 O9 -13.5(4) . . . . ?
C110 O11 C7 C8 5.0(8) . . . 2_565 ?
Dy1 O11 C7 C8 165.3(5) . . . 2_565 ?
Dy1 O5 C4 O8 -176.8(3) . . . . ?
Dy1 O5 C4 C5 1.9(9) . . . . ?
C80 O8 C4 O5 2.3(7) . . . . ?
C80 O8 C4 C5 -176.6(5) . . . . ?
C120 O12 C9 O10 1.0(7) . . . . ?
C120 O12 C9 C8 179.4(4) . . . . ?
O5 C4 C5 C6 1.2(9) . . . . ?
O8 C4 C5 C6 180.0(5) . . . . ?
O10 C9 C8 C7 2.2(9) . . . 2_565 ?
O12 C9 C8 C7 -176.2(5) . . . 2_565 ?
C40 O4 C1 O1 0.8(7) . . . . ?
C40 O4 C1 C2 -179.0(5) . . . . ?
C3 O3 C30 C31 -171.8(4) . . . . ?
O13 C10 C11 C12 0.2(9) . . . . ?
O16 C10 C11 C12 -179.0(4) . . . . ?
O14 C12 C11 C10 0.0(8) . . . . ?
O15 C12 C11 C10 179.1(5) . . . . ?
C10 O16 C160 C161 84.1(6) . . . . ?
C240 O24 C16 O21 1.3(7) . . . . ?
C240 O24 C16 C17 -178.2(4) . . . 2_654 ?
O2 C3 C2 C1 4.1(9) . . . . ?
O3 C3 C2 C1 -176.0(5) . . . . ?
O1 C1 C2 C3 -0.4(9) . . . . ?
O4 C1 C2 C3 179.3(5) . . . . ?
O22 C18 C17 C16 -1.6(8) . . . 2_654 ?
O23 C18 C17 C16 178.1(4) . . . 2_654 ?
C12 O15 C150 C151 -82.9(6) . . . . ?
C16 O24 C240 C241 -179.4(5) . . . . ?
C9 O12 C120 C121 80.9(6) . . . . ?
Dy2 O18 C15 O19 171.4(3) . . . . ?
Dy2 O18 C15 C14 -8.9(9) . . . . ?
C190 O19 C15 O18 -4.9(8) . . . . ?
C190 O19 C15 C14 175.4(5) . . . . ?
O18 C15 C14 C13 0.4(10) . . . . ?
O19 C15 C14 C13 -179.9(5) . . . . ?
Dy1 O6 C6 O7 173.5(3) . . . . ?
Dy1 O6 C6 C5 -6.5(8) . . . . ?
C70 O7 C6 O6 -4.0(7) . . . . ?
C70 O7 C6 C5 175.9(5) . . . . ?
C4 C5 C6 O6 1.0(9) . . . . ?
C4 C5 C6 O7 -179.0(5) . . . . ?
C15 O19 C190 C191 -80.6(6) . . . . ?
Dy2 O17 C13 O20 -179.9(3) . . . . ?
Dy2 O17 C13 C14 1.0(9) . . . . ?
C200 O20 C13 O17 -2.8(8) . . . . ?
C200 O20 C13 C14 176.4(5) . . . . ?
C15 C14 C13 O17 3.7(10) . . . . ?
C15 C14 C13 O20 -175.4(5) . . . . ?
C1 O4 C40 C41 174.0(5) . . . . ?
C4 O8 C80 C81 -177.6(5) . . . . ?
C6 O7 C70 C71 -94.4(6) . . . . ?
C13 O20 C200 C201 -171.3(5) . . . . ?
O11 C7 O9 Dy1 -154.0(3) . . . 2_565 ?
C8 C7 O9 Dy1 27.2(8) 2_565 . . 2_565 ?
O11 C7 O9 Dy1 18.4(5) . . . . ?
C8 C7 O9 Dy1 -160.4(5) 2_565 . . . ?
O2 Dy1 O9 C7 -17.2(4) . . . . ?
O1 Dy1 O9 C7 -81.3(3) . . . . ?
O5 Dy1 O9 C7 55.6(3) . . . . ?
O6 Dy1 O9 C7 121.2(3) . . . . ?
O9 Dy1 O9 C7 -173.8(4) 2_565 . . . ?
O10 Dy1 O9 C7 -144.8(3) . . . . ?
O11 Dy1 O9 C7 -10.9(3) . . . . ?
Dy1 Dy1 O9 C7 -173.8(4) 2_565 . . . ?
O2 Dy1 O9 Dy1 156.60(13) . . . 2_565 ?
O1 Dy1 O9 Dy1 92.45(15) . . . 2_565 ?
O5 Dy1 O9 Dy1 -130.67(17) . . . 2_565 ?
O6 Dy1 O9 Dy1 -65.01(17) . . . 2_565 ?
O9 Dy1 O9 Dy1 0.0 2_565 . . 2_565 ?
O10 Dy1 O9 Dy1 28.9(2) . . . 2_565 ?
O11 Dy1 O9 Dy1 162.9(2) . . . 2_565 ?
O4 C1 O1 Dy1 175.7(3) . . . . ?
C2 C1 O1 Dy1 -4.6(8) . . . . ?
O2 Dy1 O1 C1 4.4(4) . . . . ?
O5 Dy1 O1 C1 72.0(5) . . . . ?
O6 Dy1 O1 C1 -88.6(5) . . . . ?
O9 Dy1 O1 C1 -154.3(4) 2_565 . . . ?
O10 Dy1 O1 C1 -82.1(4) . . . . ?
O9 Dy1 O1 C1 139.4(4) . . . . ?
O11 Dy1 O1 C1 92.3(4) . . . . ?
Dy1 Dy1 O1 C1 172.5(4) 2_565 . . . ?
O3 C3 O2 Dy1 177.5(3) . . . . ?
C2 C3 O2 Dy1 -2.6(8) . . . . ?
O1 Dy1 O2 C3 -0.9(4) . . . . ?
O5 Dy1 O2 C3 -138.3(5) . . . . ?
O6 Dy1 O2 C3 150.6(4) . . . . ?
O9 Dy1 O2 C3 55.8(6) 2_565 . . . ?
O10 Dy1 O2 C3 77.5(4) . . . . ?
O9 Dy1 O2 C3 -67.4(5) . . . . ?
O11 Dy1 O2 C3 -72.0(4) . . . . ?
Dy1 Dy1 O2 C3 -33.0(6) 2_565 . . . ?
O24 C16 O21 Dy2 -155.8(3) . . . . ?
C17 C16 O21 Dy2 23.7(7) 2_654 . . . ?
O17 Dy2 O21 C16 162.2(4) . . . . ?
O18 Dy2 O21 C16 -120.8(4) . . . . ?
O14 Dy2 O21 C16 52.8(4) . . . . ?
O13 Dy2 O21 C16 92.6(4) . . . . ?
O22 Dy2 O21 C16 -30.6(4) 2_654 . . . ?
O22 Dy2 O21 C16 -50.7(5) . . . . ?
O23 Dy2 O21 C16 -131.4(4) . . . . ?
Dy2 Dy2 O21 C16 -39.2(4) 2_654 . . . ?
O12 C9 O10 Dy1 -165.6(3) . . . . ?
C8 C9 O10 Dy1 16.2(8) . . . . ?
O2 Dy1 O10 C9 165.6(5) . . . . ?
O1 Dy1 O10 C9 -117.0(5) . . . . ?
O5 Dy1 O10 C9 94.3(5) . . . . ?
O6 Dy1 O10 C9 59.8(5) . . . . ?
O9 Dy1 O10 C9 -24.1(5) 2_565 . . . ?
O9 Dy1 O10 C9 -51.8(5) . . . . ?
O11 Dy1 O10 C9 -126.7(4) . . . . ?
Dy1 Dy1 O10 C9 -36.1(5) 2_565 . . . ?
O23 C18 O22 Dy2 -152.4(3) . . . 2_654 ?
C17 C18 O22 Dy2 27.4(7) . . . 2_654 ?
O23 C18 O22 Dy2 10.9(5) . . . . ?
C17 C18 O22 Dy2 -169.4(4) . . . . ?
O17 Dy2 O22 C18 -12.1(4) . . . . ?
O18 Dy2 O22 C18 -77.4(3) . . . . ?
O14 Dy2 O22 C18 127.1(3) . . . . ?
O13 Dy2 O22 C18 58.8(3) . . . . ?
O21 Dy2 O22 C18 -145.4(3) . . . . ?
O22 Dy2 O22 C18 -166.3(4) 2_654 . . . ?
O23 Dy2 O22 C18 -6.5(3) . . . . ?
Dy2 Dy2 O22 C18 -166.3(4) 2_654 . . . ?
O17 Dy2 O22 Dy2 154.16(13) . . . 2_654 ?
O18 Dy2 O22 Dy2 88.81(15) . . . 2_654 ?
O14 Dy2 O22 Dy2 -66.66(16) . . . 2_654 ?
O13 Dy2 O22 Dy2 -134.98(15) . . . 2_654 ?
O21 Dy2 O22 Dy2 20.9(2) . . . 2_654 ?
O22 Dy2 O22 Dy2 0.0 2_654 . . 2_654 ?
O23 Dy2 O22 Dy2 159.7(2) . . . 2_654 ?
O22 C18 O23 C230 -178.5(4) . . . . ?
C17 C18 O23 C230 1.8(7) . . . . ?
O22 C18 O23 Dy2 -8.4(4) . . . . ?
C17 C18 O23 Dy2 171.9(4) . . . . ?
C231 C230 O23 C18 -178.8(4) . . . . ?
C231 C230 O23 Dy2 20.7(8) . . . . ?
O17 Dy2 O23 C18 -178.4(3) . . . . ?
O18 Dy2 O23 C18 104.6(3) . . . . ?
O14 Dy2 O23 C18 -70.3(3) . . . . ?
O13 Dy2 O23 C18 -95.3(3) . . . . ?
O21 Dy2 O23 C18 115.5(3) . . . . ?
O22 Dy2 O23 C18 25.5(3) 2_654 . . . ?
O22 Dy2 O23 C18 5.7(2) . . . . ?
Dy2 Dy2 O23 C18 16.8(2) 2_654 . . . ?
O17 Dy2 O23 C230 -15.0(6) . . . . ?
O18 Dy2 O23 C230 -92.0(6) . . . . ?
O14 Dy2 O23 C230 93.1(6) . . . . ?
O13 Dy2 O23 C230 68.1(6) . . . . ?
O21 Dy2 O23 C230 -81.1(6) . . . . ?
O22 Dy2 O23 C230 -171.1(6) 2_654 . . . ?
O22 Dy2 O23 C230 169.1(6) . . . . ?
Dy2 Dy2 O23 C230 -179.9(6) 2_654 . . . ?
